data_2209457
loop_
_publ_author_name
'Xia, Min'
'Ge, Shao-Qin'
'Li, Xiang-Sheng'

_publ_section_title
;
 Difluoro[1-(1-naphthyliminomethyl)-2-naphtholato-<i>N</i>,<i>O</i>]boron
;
_journal_coeditor_code CV2059
_journal_issue 7
_journal_name_full 'Acta Crystallographica Section E'
_journal_page_first o2625
_journal_page_last o2626
_journal_paper_doi 10.1107/S160053680602068X
_journal_volume 62
_journal_year 2006
_chemical_formula_iupac 'C21 H14 B F2 N O'
_chemical_formula_moiety 'C21 H14 B F2 N O'
_chemical_formula_sum 'C21 H14 B F2 N O'
_chemical_formula_weight 345.14
_chemical_name_systematic
;
Difluoro[1-(1-naphthyliminomethyl)-2-naphtholato-N,O]boron
;
_space_group_IT_number 14
_symmetry_cell_setting monoclinic
_symmetry_space_group_name_Hall '-P 2ybc'
_symmetry_space_group_name_H-M 'P 1 21/c 1'
_atom_sites_solution_hydrogens geom
_atom_sites_solution_primary direct
_atom_sites_solution_secondary difmap
_audit_creation_method SHELXL-97
_cell_angle_alpha 90.00
_cell_angle_beta 92.28(3)
_cell_angle_gamma 90.00
_cell_formula_units_Z 4
_cell_length_a 10.195(2)
_cell_length_b 15.524(3)
_cell_length_c 10.498(2)
_cell_measurement_reflns_used 10717
_cell_measurement_temperature 293(2)
_cell_measurement_theta_max 27.50
_cell_measurement_theta_min 3.03
_cell_volume 1660.2(6)
_computing_cell_refinement RAPID-AUTO
_computing_data_collection 'RAPID-AUTO (Rigaku, 1998)'
_computing_data_reduction 'CrystalStructure (Rigaku/MSC, 2002)'
_computing_molecular_graphics 'ORTEP-3 (Farrugia, 1997)'
_computing_publication_material SHELXL97
_computing_structure_refinement 'SHELXL97 (Sheldrick, 1997)'
_computing_structure_solution 'SHELXS97 (Sheldrick, 1997)'
_diffrn_ambient_temperature 294(2)
_diffrn_detector_area_resol_mean 10.00
_diffrn_measured_fraction_theta_full 0.991
_diffrn_measured_fraction_theta_max 0.991
_diffrn_measurement_device_type 'Rigaku R-AXIS RAPID'
_diffrn_measurement_method \w
_diffrn_radiation_monochromator graphite
_diffrn_radiation_source 'fine-focus sealed tube'
_diffrn_radiation_type MoK\a
_diffrn_radiation_wavelength 0.71069
_diffrn_reflns_av_R_equivalents 0.0326
_diffrn_reflns_av_sigmaI/netI 0.0291
_diffrn_reflns_limit_h_max 13
_diffrn_reflns_limit_h_min -12
_diffrn_reflns_limit_k_max 20
_diffrn_reflns_limit_k_min -20
_diffrn_reflns_limit_l_max 13
_diffrn_reflns_limit_l_min -12
_diffrn_reflns_number 15916
_diffrn_reflns_theta_full 27.48
_diffrn_reflns_theta_max 27.48
_diffrn_reflns_theta_min 3.03
_diffrn_standards_number 0
_exptl_absorpt_coefficient_mu 0.099
_exptl_absorpt_correction_T_max 0.990
_exptl_absorpt_correction_T_min 0.956
_exptl_absorpt_correction_type multi-scan
_exptl_absorpt_process_details '(ABSCOR; Higashi, 1995)'
_exptl_crystal_colour colourless
_exptl_crystal_density_diffrn 1.381
_exptl_crystal_density_method 'not measured'
_exptl_crystal_description prism
_exptl_crystal_F_000 712
_exptl_crystal_size_max 0.33
_exptl_crystal_size_mid 0.18
_exptl_crystal_size_min 0.11
_refine_diff_density_max 0.312
_refine_diff_density_min -0.215
_refine_ls_extinction_coef 0.0083(14)
_refine_ls_extinction_expression Fc^*^=kFc[1+0.001xFc^2^\l^3^/sin(2\q)]^-1/4^
_refine_ls_extinction_method SHELXL97
_refine_ls_goodness_of_fit_ref 1.057
_refine_ls_hydrogen_treatment constr
_refine_ls_matrix_type full
_refine_ls_number_parameters 236
_refine_ls_number_reflns 3771
_refine_ls_number_restraints 0
_refine_ls_restrained_S_all 1.057
_refine_ls_R_factor_all 0.0758
_refine_ls_R_factor_gt 0.0438
_refine_ls_shift/su_max 0.000
_refine_ls_shift/su_mean 0.001
_refine_ls_structure_factor_coef Fsqd
_refine_ls_weighting_details 'calc w=1/[\s^2^(Fo^2^)+(0.0546P)^2^+0.1252P] where P=(Fo^2^+2Fc^2^)/3'
_refine_ls_weighting_scheme calc
_refine_ls_wR_factor_gt 0.1097
_refine_ls_wR_factor_ref 0.1217
_reflns_number_gt 2321
_reflns_number_total 3771
_reflns_threshold_expression I>2\s(I)
_cod_data_source_file cv2059.cif
_cod_data_source_block I
_cod_original_cell_volume 1660.1(6)
_cod_original_sg_symbol_H-M 'P 21/c'
_cod_database_code 2209457
_cod_database_fobs_code 2209457

loop_
_symmetry_equiv_pos_as_xyz
'x, y, z'
'-x, y+1/2, -z+1/2'
'-x, -y, -z'
'x, -y-1/2, z-1/2'

loop_
_atom_site_type_symbol
_atom_site_label
_atom_site_fract_x
_atom_site_fract_y
_atom_site_fract_z
_atom_site_U_iso_or_equiv
_atom_site_adp_type
_atom_site_calc_flag
_atom_site_refinement_flags
_atom_site_occupancy
F F1 0.37990(13) 0.10032(8) 0.57731(13) 0.1043(5) Uani d . 1
F F2 0.24590(13) 0.13442(9) 0.73234(11) 0.1052(5) Uani d . 1
O O1 0.41056(11) 0.22748(8) 0.68302(12) 0.0675(4) Uani d . 1
N N1 0.21809(11) 0.20983(8) 0.53627(11) 0.0446(3) Uani d . 1
C C1 0.21891(14) 0.29238(10) 0.51743(13) 0.0441(3) Uani d . 1
H H1 0.1575 0.3158 0.4594 0.053 Uiso calc R 1
C C2 0.30913(14) 0.34851(10) 0.58124(13) 0.0446(4) Uani d . 1
C C3 0.30416(15) 0.44055(10) 0.56484(13) 0.0490(4) Uani d . 1
C C4 0.20953(18) 0.48360(11) 0.48811(15) 0.0603(4) Uani d . 1
H H4 0.1460 0.4519 0.4426 0.072 Uiso calc R 1
C C5 0.2091(2) 0.57121(12) 0.47916(17) 0.0760(6) Uani d . 1
H H5 0.1444 0.5985 0.4289 0.091 Uiso calc R 1
C C6 0.3042(3) 0.62040(13) 0.54411(19) 0.0848(7) Uani d . 1
H H6 0.3035 0.6801 0.5363 0.102 Uiso calc R 1
C C7 0.3977(2) 0.58127(13) 0.61860(18) 0.0749(6) Uani d . 1
H H7 0.4614 0.6144 0.6614 0.090 Uiso calc R 1
C C8 0.39985(17) 0.49123(11) 0.63224(15) 0.0570(4) Uani d . 1
C C9 0.49431(18) 0.44972(13) 0.71272(18) 0.0684(5) Uani d . 1
H H9 0.5572 0.4832 0.7561 0.082 Uiso calc R 1
C C10 0.49716(17) 0.36380(13) 0.72937(18) 0.0667(5) Uani d . 1
H H10 0.5603 0.3389 0.7842 0.080 Uiso calc R 1
C C11 0.40405(15) 0.31182(11) 0.66341(15) 0.0522(4) Uani d . 1
C C12 0.11761(14) 0.15780(9) 0.47251(13) 0.0444(3) Uani d . 1
C C13 0.15065(18) 0.10449(11) 0.37646(15) 0.0561(4) Uani d . 1
H H13 0.2368 0.1026 0.3505 0.067 Uiso calc R 1
C C14 0.0544(2) 0.05223(12) 0.31638(16) 0.0671(5) Uani d . 1
H H14 0.0769 0.0160 0.2502 0.081 Uiso calc R 1
C C15 -0.07066(19) 0.05416(11) 0.35403(17) 0.0664(5) Uani d . 1
H H15 -0.1336 0.0196 0.3127 0.080 Uiso calc R 1
C C16 -0.10736(16) 0.10754(10) 0.45481(16) 0.0551(4) Uani d . 1
C C17 -0.23701(18) 0.10888(14) 0.4998(2) 0.0739(6) Uani d . 1
H H17 -0.3012 0.0748 0.4595 0.089 Uiso calc R 1
C C18 -0.26922(19) 0.15838(16) 0.5993(2) 0.0842(7) Uani d . 1
H H18 -0.3551 0.1587 0.6261 0.101 Uiso calc R 1
C C19 -0.17432(19) 0.20892(14) 0.6620(2) 0.0787(6) Uani d . 1
H H19 -0.1970 0.2419 0.7317 0.094 Uiso calc R 1
C C20 -0.04846(16) 0.21082(11) 0.62276(17) 0.0594(4) Uani d . 1
H H20 0.0136 0.2452 0.6656 0.071 Uiso calc R 1
C C21 -0.01155(14) 0.16074(9) 0.51719(14) 0.0468(4) Uani d . 1
B B1 0.31636(19) 0.16560(13) 0.63406(19) 0.0569(5) Uani d . 1

loop_
_atom_site_aniso_label
_atom_site_aniso_U_11
_atom_site_aniso_U_22
_atom_site_aniso_U_33
_atom_site_aniso_U_12
_atom_site_aniso_U_13
_atom_site_aniso_U_23
F1 0.1052(9) 0.0742(8) 0.1290(10) 0.0373(7) -0.0518(8) -0.0293(7)
F2 0.0987(9) 0.1350(11) 0.0794(7) -0.0417(8) -0.0283(7) 0.0530(7)
O1 0.0571(7) 0.0539(8) 0.0890(8) -0.0011(6) -0.0278(6) 0.0045(6)
N1 0.0418(6) 0.0423(7) 0.0493(7) -0.0054(5) -0.0035(5) 0.0035(5)
C1 0.0434(8) 0.0461(9) 0.0424(7) -0.0033(6) -0.0030(6) 0.0047(6)
C2 0.0431(8) 0.0464(9) 0.0441(7) -0.0061(6) 0.0002(6) -0.0001(6)
C3 0.0592(9) 0.0475(9) 0.0403(7) -0.0080(7) 0.0031(7) -0.0017(6)
C4 0.0812(12) 0.0476(10) 0.0512(8) -0.0062(9) -0.0084(8) -0.0004(7)
C5 0.1185(17) 0.0481(11) 0.0599(10) 0.0003(11) -0.0139(11) 0.0017(8)
C6 0.145(2) 0.0456(11) 0.0627(11) -0.0118(12) -0.0046(13) -0.0015(9)
C7 0.1070(16) 0.0571(12) 0.0602(10) -0.0268(11) -0.0004(11) -0.0114(9)
C8 0.0690(10) 0.0515(10) 0.0507(9) -0.0142(8) 0.0040(8) -0.0077(7)
C9 0.0627(11) 0.0686(13) 0.0727(11) -0.0189(9) -0.0107(9) -0.0165(9)
C10 0.0532(10) 0.0706(13) 0.0747(11) -0.0057(9) -0.0188(9) -0.0080(9)
C11 0.0455(8) 0.0519(10) 0.0588(9) -0.0042(7) -0.0041(7) -0.0020(7)
C12 0.0476(8) 0.0397(8) 0.0453(7) -0.0071(6) -0.0071(6) 0.0068(6)
C13 0.0634(10) 0.0557(10) 0.0491(8) -0.0066(8) 0.0007(8) -0.0006(7)
C14 0.0924(14) 0.0585(11) 0.0496(9) -0.0103(10) -0.0078(9) -0.0050(8)
C15 0.0773(12) 0.0594(11) 0.0602(10) -0.0245(9) -0.0251(9) 0.0084(8)
C16 0.0534(9) 0.0484(10) 0.0619(9) -0.0112(7) -0.0166(8) 0.0181(8)
C17 0.0473(10) 0.0788(14) 0.0938(14) -0.0141(9) -0.0189(10) 0.0315(12)
C18 0.0469(10) 0.0947(17) 0.1115(17) 0.0030(11) 0.0093(11) 0.0281(14)
C19 0.0630(12) 0.0823(15) 0.0919(14) 0.0117(10) 0.0179(11) 0.0077(11)
C20 0.0530(9) 0.0542(10) 0.0710(10) 0.0008(8) 0.0040(8) 0.0028(8)
C21 0.0453(8) 0.0415(8) 0.0527(8) -0.0020(7) -0.0068(7) 0.0122(6)
B1 0.0547(11) 0.0533(12) 0.0613(11) -0.0013(9) -0.0158(9) 0.0075(9)

loop_
_atom_type_symbol
_atom_type_description
_atom_type_scat_dispersion_real
_atom_type_scat_dispersion_imag
_atom_type_scat_source
C C 0.0033 0.0016 'International Tables Vol C Tables 4.2.6.8 and 6.1.1.4'
H H 0.0000 0.0000 'International Tables Vol C Tables 4.2.6.8 and 6.1.1.4'
B B 0.0013 0.0007 'International Tables Vol C Tables 4.2.6.8 and 6.1.1.4'
N N 0.0061 0.0033 'International Tables Vol C Tables 4.2.6.8 and 6.1.1.4'
O O 0.0106 0.0060 'International Tables Vol C Tables 4.2.6.8 and 6.1.1.4'
F F 0.0171 0.0103 'International Tables Vol C Tables 4.2.6.8 and 6.1.1.4'

loop_
_geom_angle_atom_site_label_1
_geom_angle_atom_site_label_2
_geom_angle_atom_site_label_3
_geom_angle
C11 O1 B1 125.10(13)
C1 N1 C12 119.32(12)
C1 N1 B1 121.74(13)
C12 N1 B1 118.78(12)
N1 C1 C2 122.95(14)
N1 C1 H1 118.5
C2 C1 H1 118.5
C11 C2 C1 117.63(14)
C11 C2 C3 120.02(13)
C1 C2 C3 122.34(14)
C4 C3 C8 117.75(15)
C4 C3 C2 124.20(14)
C8 C3 C2 118.03(15)
C5 C4 C3 121.04(17)
C5 C4 H4 119.5
C3 C4 H4 119.5
C4 C5 C6 120.9(2)
C4 C5 H5 119.5
C6 C5 H5 119.5
C7 C6 C5 119.87(19)
C7 C6 H6 120.1
C5 C6 H6 120.1
C6 C7 C8 120.89(18)
C6 C7 H7 119.6
C8 C7 H7 119.6
C7 C8 C9 121.52(17)
C7 C8 C3 119.52(17)
C9 C8 C3 118.96(16)
C10 C9 C8 122.76(16)
C10 C9 H9 118.6
C8 C9 H9 118.6
C9 C10 C11 119.61(17)
C9 C10 H10 120.2
C11 C10 H10 120.2
O1 C11 C2 121.94(14)
O1 C11 C10 117.46(15)
C2 C11 C10 120.59(16)
C13 C12 C21 121.83(14)
C13 C12 N1 119.46(13)
C21 C12 N1 118.63(13)
C12 C13 C14 119.76(16)
C12 C13 H13 120.1
C14 C13 H13 120.1
C15 C14 C13 120.48(17)
C15 C14 H14 119.8
C13 C14 H14 119.8
C14 C15 C16 121.07(16)
C14 C15 H15 119.5
C16 C15 H15 119.5
C15 C16 C21 119.42(15)
C15 C16 C17 122.50(17)
C21 C16 C17 118.05(17)
C18 C17 C16 121.61(19)
C18 C17 H17 119.2
C16 C17 H17 119.2
C17 C18 C19 120.14(18)
C17 C18 H18 119.9
C19 C18 H18 119.9
C20 C19 C18 121.0(2)
C20 C19 H19 119.5
C18 C19 H19 119.5
C19 C20 C21 120.46(18)
C19 C20 H20 119.8
C21 C20 H20 119.8
C12 C21 C20 123.80(14)
C12 C21 C16 117.41(14)
C20 C21 C16 118.75(14)
F1 B1 F2 109.98(17)
F1 B1 O1 109.44(15)
F2 B1 O1 109.25(15)
F1 B1 N1 110.18(14)
F2 B1 N1 107.95(14)
O1 B1 N1 110.02(14)

loop_
_geom_bond_atom_site_label_1
_geom_bond_atom_site_label_2
_geom_bond_distance
F1 B1 1.354(2)
F2 B1 1.369(2)
O1 C11 1.327(2)
O1 B1 1.439(2)
N1 C1 1.2968(18)
N1 C12 1.4474(18)
N1 B1 1.564(2)
C1 C2 1.416(2)
C1 H1 0.9300
C2 C11 1.392(2)
C2 C3 1.440(2)
C3 C4 1.401(2)
C3 C8 1.420(2)
C4 C5 1.363(2)
C4 H4 0.9300
C5 C6 1.391(3)
C5 H5 0.9300
C6 C7 1.353(3)
C6 H6 0.9300
C7 C8 1.405(3)
C7 H7 0.9300
C8 C9 1.411(3)
C9 C10 1.345(3)
C9 H9 0.9300
C10 C11 1.407(2)
C10 H10 0.9300
C12 C13 1.357(2)
C12 C21 1.416(2)
C13 C14 1.404(2)
C13 H13 0.9300
C14 C15 1.350(3)
C14 H14 0.9300
C15 C16 1.406(3)
C15 H15 0.9300
C16 C21 1.419(2)
C16 C17 1.421(3)
C17 C18 1.348(3)
C17 H17 0.9300
C18 C19 1.391(3)
C18 H18 0.9300
C19 C20 1.363(2)
C19 H19 0.9300
C20 C21 1.417(2)
C20 H20 0.9300

loop_
_cod_related_entry_id
_cod_related_entry_database
_cod_related_entry_code
1 ChemSpider 21128006
